data_4072496
loop_
_publ_author_name
'Partyka, David V.'
'Updegraff, James B.'
'Zeller, Matthias'
'Hunter, Allen D.'
'Gray, Thomas G.'

_publ_section_title
;
 Carbon&#x2212;Gold Bond Formation through [3 + 2] Cycloaddition Reactions
 of Gold(I) Azides and Terminal Alkynes
;
_journal_issue 1
_journal_name_full Organometallics
_journal_page_first 183
_journal_paper_doi 10.1021/om0607200
_journal_volume 26
_journal_year 2007
_chemical_formula_sum 'C26 H20 Au F N3 P'
_chemical_formula_weight 621.39
_chemical_name_systematic
;

 ?

;
_space_group_IT_number 78
_symmetry_cell_setting tetragonal
_symmetry_space_group_name_Hall 'P 4cw'
_symmetry_space_group_name_H-M 'P 43'
_atom_sites_solution_hydrogens geom
_atom_sites_solution_primary direct
_atom_sites_solution_secondary difmap
_audit_creation_method SHELXL-97
_cell_angle_alpha 90.00
_cell_angle_beta 90.00
_cell_angle_gamma 90.00
_cell_formula_units_Z 4
_cell_length_a 12.8693(3)
_cell_length_b 12.8693(3)
_cell_length_c 14.6550(8)
_cell_measurement_reflns_used 9571
_cell_measurement_temperature 260(2)
_cell_measurement_theta_max 30.51
_cell_measurement_theta_min 2.63
_cell_volume 2427.14(15)
_computing_cell_refinement 'SAINT+ 6.45 (Bruker, 2003)'
_computing_data_collection 'SMART 5.630 (Bruker, 1997-2002)'
_computing_data_reduction 'SAINT+ 6.45'
_computing_molecular_graphics 'SHELXTL 6.14'
_computing_publication_material 'SHELXTL 6.14'
_computing_structure_refinement 'SHELXTL 6.14'
_computing_structure_solution 'SHELXTL 6.14 (Bruker, 2000-2003)'
_diffrn_ambient_temperature 260(2)
_diffrn_measured_fraction_theta_full 1.000
_diffrn_measured_fraction_theta_max 1.000
_diffrn_measurement_device_type 'Bruker AXS SMART APEX CCD diffractometer'
_diffrn_measurement_method '\w scans'
_diffrn_radiation_monochromator graphite
_diffrn_radiation_source 'fine-focus sealed tube'
_diffrn_radiation_type MoK\a
_diffrn_radiation_wavelength 0.71073
_diffrn_reflns_av_R_equivalents 0.0232
_diffrn_reflns_av_sigmaI/netI 0.0303
_diffrn_reflns_limit_h_max 17
_diffrn_reflns_limit_h_min -16
_diffrn_reflns_limit_k_max 17
_diffrn_reflns_limit_k_min -17
_diffrn_reflns_limit_l_max 19
_diffrn_reflns_limit_l_min -19
_diffrn_reflns_number 25118
_diffrn_reflns_theta_full 28.28
_diffrn_reflns_theta_max 28.28
_diffrn_reflns_theta_min 1.58
_diffrn_standards_decay_% none
_diffrn_standards_number 0
_exptl_absorpt_coefficient_mu 6.152
_exptl_absorpt_correction_T_max 0.215
_exptl_absorpt_correction_T_min 0.093
_exptl_absorpt_correction_type multi-scan
_exptl_absorpt_process_details 'SADABS in SAINT+ (Bruker, 2003)'
_exptl_crystal_colour colourless
_exptl_crystal_density_diffrn 1.700
_exptl_crystal_density_method 'not measured'
_exptl_crystal_description needle
_exptl_crystal_F_000 1200
_exptl_crystal_size_max 0.60
_exptl_crystal_size_mid 0.26
_exptl_crystal_size_min 0.25
_refine_diff_density_max 1.116
_refine_diff_density_min -0.229
_refine_diff_density_rms 0.083
_refine_ls_abs_structure_details 'Flack H D (1983), Acta Cryst. A39, 876-881, 2871 Friedel pairs'
_refine_ls_abs_structure_Flack -0.005(6)
_refine_ls_extinction_method none
_refine_ls_goodness_of_fit_ref 1.075
_refine_ls_hydrogen_treatment constr
_refine_ls_matrix_type full
_refine_ls_number_parameters 289
_refine_ls_number_reflns 5991
_refine_ls_number_restraints 1
_refine_ls_restrained_S_all 1.075
_refine_ls_R_factor_all 0.0253
_refine_ls_R_factor_gt 0.0225
_refine_ls_shift/su_max 0.001
_refine_ls_shift/su_mean 0.000
_refine_ls_structure_factor_coef Fsqd
_refine_ls_weighting_details 'calc w=1/[\s^2^(Fo^2^)+(0.0259P)^2^] where P=(Fo^2^+2Fc^2^)/3'
_refine_ls_weighting_scheme calc
_refine_ls_wR_factor_gt 0.0529
_refine_ls_wR_factor_ref 0.0541
_reflns_number_gt 5553
_reflns_number_total 5991
_reflns_threshold_expression I>2\s(I)
_cod_data_source_file om0607200si20060808_031829.cif
_cod_data_source_block 06mz102m
_cod_depositor_comments
;
The following automatic conversions were performed:

'_symmetry_cell_setting' value 'Tetragonal' changed to 'tetragonal'
according to /home/saulius/struct/CIF-dictionaries/cif_core.dic
dictionary named 'cif_core.dic' version 2.4.1 from 2010-06-29.

Automatic conversion script
Id: cif_fix_values 1715 2011-07-08 13:25:40Z adriana 
;
_cod_original_sg_symbol_H-M P4(3)
_cod_database_code 4072496

loop_
_symmetry_equiv_pos_as_xyz
'x, y, z'
'-x, -y, z+1/2'
'-y, x, z+3/4'
'y, -x, z+1/4'

loop_
_atom_site_label
_atom_site_type_symbol
_atom_site_fract_x
_atom_site_fract_y
_atom_site_fract_z
_atom_site_U_iso_or_equiv
_atom_site_adp_type
_atom_site_occupancy
_atom_site_symmetry_multiplicity
_atom_site_calc_flag
_atom_site_refinement_flags
Au1 Au 0.269617(9) 0.147885(10) 0.03404(2) 0.04899(5) Uani 1 1 d .
C1 C 0.1958(3) 0.1278(3) -0.0865(2) 0.0476(7) Uani 1 1 d .
C2 C 0.1723(3) 0.1920(3) -0.1603(2) 0.0519(8) Uani 1 1 d .
C3 C 0.1962(3) 0.3027(4) -0.1728(3) 0.0611(10) Uani 1 1 d .
C4 C 0.1887(4) 0.3717(4) -0.1003(4) 0.0752(12) Uani 1 1 d .
H4 H 0.1666 0.3477 -0.0437 0.090 Uiso 1 1 calc R
C5 C 0.2133(5) 0.4753(4) -0.1110(5) 0.0892(15) Uani 1 1 d .
H5 H 0.2100 0.5207 -0.0618 0.107 Uiso 1 1 calc R
C6 C 0.2422(6) 0.5093(5) -0.1941(5) 0.107(2) Uani 1 1 d .
C7 C 0.2493(7) 0.4452(6) -0.2665(5) 0.127(3) Uani 1 1 d .
H7 H 0.2702 0.4709 -0.3229 0.152 Uiso 1 1 calc R
C8 C 0.2255(5) 0.3412(5) -0.2566(4) 0.092(2) Uani 1 1 d .
H8 H 0.2293 0.2970 -0.3066 0.110 Uiso 1 1 calc R
C9 C 0.2728(3) 0.1355(3) 0.2687(3) 0.0557(9) Uani 1 1 d .
C10 C 0.2745(5) 0.1867(5) 0.3515(4) 0.0822(14) Uani 1 1 d .
H10 H 0.3150 0.2461 0.3582 0.099 Uiso 1 1 calc R
C11 C 0.2171(6) 0.1508(4) 0.4242(4) 0.0879(16) Uani 1 1 d .
H11 H 0.2170 0.1873 0.4790 0.105 Uiso 1 1 calc R
C12 C 0.1604(4) 0.0622(4) 0.4161(4) 0.0770(12) Uani 1 1 d .
H12 H 0.1246 0.0362 0.4662 0.092 Uiso 1 1 calc R
C13 C 0.1560(4) 0.0112(4) 0.3344(4) 0.0781(13) Uani 1 1 d .
H13 H 0.1154 -0.0482 0.3286 0.094 Uiso 1 1 calc R
C14 C 0.2118(3) 0.0476(3) 0.2603(3) 0.0648(10) Uani 1 1 d .
H14 H 0.2083 0.0128 0.2048 0.078 Uiso 1 1 calc R
C15 C 0.4724(3) 0.1099(4) 0.1817(3) 0.0684(11) Uani 1 1 d .
C16 C 0.5095(5) 0.0730(5) 0.2643(5) 0.104(2) Uani 1 1 d .
H16 H 0.4709 0.0836 0.3172 0.124 Uiso 1 1 calc R
C17 C 0.6013(6) 0.0216(7) 0.2690(8) 0.144(3) Uani 1 1 d .
H17 H 0.6242 -0.0046 0.3246 0.173 Uiso 1 1 calc R
C18 C 0.6605(6) 0.0083(7) 0.1920(9) 0.140(4) Uani 1 1 d .
H18 H 0.7248 -0.0243 0.1963 0.167 Uiso 1 1 calc R
C19 C 0.6259(5) 0.0422(7) 0.1094(7) 0.135(3) Uani 1 1 d .
H19 H 0.6655 0.0316 0.0572 0.161 Uiso 1 1 calc R
C20 C 0.5294(4) 0.0936(5) 0.1041(5) 0.0962(18) Uani 1 1 d .
H20 H 0.5045 0.1163 0.0480 0.115 Uiso 1 1 calc R
C21 C 0.3722(4) 0.3131(3) 0.1880(3) 0.0671(11) Uani 1 1 d .
C22 C 0.4620(6) 0.3528(5) 0.2243(4) 0.0933(18) Uani 1 1 d .
H22 H 0.5165 0.3087 0.2397 0.112 Uiso 1 1 calc R
C23 C 0.4711(9) 0.4585(7) 0.2380(5) 0.128(3) Uani 1 1 d .
H23 H 0.5306 0.4847 0.2657 0.153 Uiso 1 1 calc R
C24 C 0.3957(11) 0.5243(6) 0.2120(6) 0.158(5) Uani 1 1 d .
H24 H 0.4051 0.5955 0.2188 0.189 Uiso 1 1 calc R
C25 C 0.3059(8) 0.4874(5) 0.1758(6) 0.126(3) Uani 1 1 d .
H25 H 0.2530 0.5330 0.1595 0.151 Uiso 1 1 calc R
C26 C 0.2933(6) 0.3811(4) 0.1634(4) 0.0924(17) Uani 1 1 d .
H26 H 0.2319 0.3554 0.1385 0.111 Uiso 1 1 calc R
F1 F 0.2687(4) 0.6117(3) -0.2039(4) 0.1512(19) Uani 1 1 d .
N1 N 0.1528(2) 0.0372(3) -0.1123(2) 0.0532(7) Uani 1 1 d .
H1 H 0.1548 -0.0182 -0.0795 0.064 Uiso 1 1 calc R
N2 N 0.1068(3) 0.0416(3) -0.1941(2) 0.0633(8) Uani 1 1 d .
N3 N 0.1198(2) 0.1379(3) -0.2246(2) 0.0589(7) Uani 1 1 d .
P1 P 0.34905(8) 0.17564(8) 0.17079(7) 0.0538(2) Uani 1 1 d .

loop_
_atom_site_aniso_label
_atom_site_aniso_U_11
_atom_site_aniso_U_22
_atom_site_aniso_U_33
_atom_site_aniso_U_23
_atom_site_aniso_U_13
_atom_site_aniso_U_12
Au1 0.04826(7) 0.05529(8) 0.04342(6) -0.00154(6) -0.00710(5) 0.00557(5)
C1 0.0409(16) 0.060(2) 0.0415(15) 0.0018(14) 0.0038(13) 0.0047(14)
C2 0.0428(17) 0.073(2) 0.0398(16) 0.0013(15) 0.0005(13) 0.0029(16)
C3 0.055(2) 0.073(3) 0.055(2) 0.0124(19) -0.0059(17) 0.0010(19)
C4 0.077(3) 0.079(3) 0.069(3) 0.009(2) -0.002(2) 0.011(2)
C5 0.106(4) 0.066(3) 0.096(4) 0.007(3) -0.019(3) 0.012(3)
C6 0.142(5) 0.069(3) 0.110(5) 0.030(3) -0.047(4) -0.010(3)
C7 0.188(8) 0.109(5) 0.083(4) 0.049(4) -0.030(5) -0.045(5)
C8 0.125(5) 0.094(4) 0.056(3) 0.015(2) -0.009(3) -0.015(3)
C9 0.059(2) 0.0556(19) 0.052(2) -0.0046(16) -0.0107(15) 0.0002(14)
C10 0.108(4) 0.082(3) 0.057(2) -0.011(2) -0.003(2) -0.033(3)
C11 0.115(5) 0.088(4) 0.061(3) -0.018(2) 0.013(3) -0.018(3)
C12 0.077(3) 0.078(3) 0.076(3) 0.000(2) 0.018(2) -0.002(2)
C13 0.076(3) 0.067(3) 0.092(3) -0.006(2) 0.006(3) -0.014(2)
C14 0.071(2) 0.058(2) 0.065(3) -0.0129(18) -0.0034(18) -0.0015(18)
C15 0.054(2) 0.070(3) 0.082(3) 0.003(2) -0.023(2) 0.0006(19)
C16 0.090(4) 0.114(4) 0.107(5) 0.011(3) -0.046(3) 0.013(3)
C17 0.096(5) 0.151(7) 0.187(9) 0.022(7) -0.072(6) 0.030(5)
C18 0.067(4) 0.116(6) 0.236(11) 0.010(7) -0.054(6) 0.020(4)
C19 0.063(3) 0.154(7) 0.187(9) 0.004(6) 0.008(5) 0.027(4)
C20 0.064(3) 0.110(4) 0.114(5) 0.024(4) 0.000(3) 0.006(3)
C21 0.092(3) 0.057(2) 0.053(2) -0.0019(17) 0.002(2) -0.014(2)
C22 0.124(5) 0.083(3) 0.073(3) 0.001(3) -0.010(3) -0.041(3)
C23 0.195(9) 0.094(5) 0.094(5) -0.021(4) 0.019(5) -0.071(6)
C24 0.307(15) 0.072(4) 0.095(5) -0.032(4) 0.091(7) -0.059(7)
C25 0.204(10) 0.061(3) 0.113(6) -0.005(3) 0.058(6) 0.011(4)
C26 0.128(5) 0.063(3) 0.086(4) -0.002(2) 0.026(3) 0.011(3)
F1 0.227(5) 0.077(2) 0.150(4) 0.041(3) -0.060(4) -0.026(2)
N1 0.0541(16) 0.0657(19) 0.0399(14) 0.0010(13) 0.0021(12) -0.0007(14)
N2 0.0656(19) 0.081(2) 0.0433(16) -0.0011(14) -0.0037(13) -0.0089(17)
N3 0.0552(16) 0.078(2) 0.0430(15) 0.0019(16) -0.0008(14) -0.0072(14)
P1 0.0571(5) 0.0527(5) 0.0517(5) -0.0020(4) -0.0127(4) -0.0003(4)

loop_
_atom_type_symbol
_atom_type_description
_atom_type_scat_dispersion_real
_atom_type_scat_dispersion_imag
_atom_type_scat_source
C C 0.0033 0.0016 'International Tables Vol C Tables 4.2.6.8 and 6.1.1.4'
H H 0.0000 0.0000 'International Tables Vol C Tables 4.2.6.8 and 6.1.1.4'
N N 0.0061 0.0033 'International Tables Vol C Tables 4.2.6.8 and 6.1.1.4'
F F 0.0171 0.0103 'International Tables Vol C Tables 4.2.6.8 and 6.1.1.4'
P P 0.1023 0.0942 'International Tables Vol C Tables 4.2.6.8 and 6.1.1.4'
Au Au -2.0133 8.8022 'International Tables Vol C Tables 4.2.6.8 and 6.1.1.4'

loop_
_geom_angle_atom_site_label_1
_geom_angle_atom_site_label_2
_geom_angle_atom_site_label_3
_geom_angle
C1 Au1 P1 177.92(11)
N1 C1 C2 102.0(3)
N1 C1 Au1 123.4(3)
C2 C1 Au1 134.7(3)
N3 C2 C1 110.0(4)
N3 C2 C3 121.1(3)
C1 C2 C3 128.8(4)
C8 C3 C4 118.1(5)
C8 C3 C2 121.2(5)
C4 C3 C2 120.6(4)
C5 C4 C3 121.0(5)
C5 C4 H4 119.5
C3 C4 H4 119.5
C6 C5 C4 118.7(6)
C6 C5 H5 120.6
C4 C5 H5 120.6
C5 C6 C7 122.1(6)
C5 C6 F1 118.5(7)
C7 C6 F1 119.3(6)
C6 C7 C8 119.7(6)
C6 C7 H7 120.2
C8 C7 H7 120.2
C3 C8 C7 120.3(6)
C3 C8 H8 119.9
C7 C8 H8 119.9
C10 C9 C14 118.5(4)
C10 C9 P1 123.4(3)
C14 C9 P1 118.1(3)
C11 C10 C9 120.8(5)
C11 C10 H10 119.6
C9 C10 H10 119.6
C12 C11 C10 120.1(5)
C12 C11 H11 120.0
C10 C11 H11 120.0
C11 C12 C13 120.2(5)
C11 C12 H12 119.9
C13 C12 H12 119.9
C12 C13 C14 120.2(4)
C12 C13 H13 119.9
C14 C13 H13 119.9
C9 C14 C13 120.2(4)
C9 C14 H14 119.9
C13 C14 H14 119.9
C20 C15 C16 119.2(5)
C20 C15 P1 118.0(4)
C16 C15 P1 122.7(5)
C17 C16 C15 120.8(8)
C17 C16 H16 119.6
C15 C16 H16 119.6
C16 C17 C18 120.2(8)
C16 C17 H17 119.9
C18 C17 H17 119.9
C19 C18 C17 120.6(6)
C19 C18 H18 119.7
C17 C18 H18 119.7
C18 C19 C20 119.2(8)
C18 C19 H19 120.4
C20 C19 H19 120.4
C15 C20 C19 119.9(7)
C15 C20 H20 120.1
C19 C20 H20 120.1
C22 C21 C26 118.9(5)
C22 C21 P1 123.8(5)
C26 C21 P1 117.3(4)
C21 C22 C23 119.6(8)
C21 C22 H22 120.2
C23 C22 H22 120.2
C24 C23 C22 121.2(9)
C24 C23 H23 119.4
C22 C23 H23 119.4
C23 C24 C25 120.4(7)
C23 C24 H24 119.8
C25 C24 H24 119.8
C24 C25 C26 119.7(9)
C24 C25 H25 120.2
C26 C25 H25 120.2
C21 C26 C25 120.0(8)
C21 C26 H26 120.0
C25 C26 H26 120.0
N2 N1 C1 113.4(3)
N2 N1 H1 123.3
C1 N1 H1 123.3
N3 N2 N1 106.5(3)
N2 N3 C2 108.0(3)
C15 P1 C21 107.5(2)
C15 P1 C9 105.8(2)
C21 P1 C9 104.9(2)
C15 P1 Au1 113.51(16)
C21 P1 Au1 110.46(15)
C9 P1 Au1 114.10(13)

loop_
_geom_bond_atom_site_label_1
_geom_bond_atom_site_label_2
_geom_bond_distance
Au1 C1 2.023(3)
Au1 P1 2.2779(10)
C1 N1 1.344(5)
C1 C2 1.394(5)
C2 N3 1.353(5)
C2 C3 1.469(6)
C3 C8 1.376(7)
C3 C4 1.388(7)
C4 C5 1.379(7)
C4 H4 0.9300
C5 C6 1.347(10)
C5 H5 0.9300
C6 C7 1.347(11)
C6 F1 1.368(7)
C7 C8 1.381(9)
C7 H7 0.9300
C8 H8 0.9300
C9 C10 1.381(7)
C9 C14 1.382(6)
C9 P1 1.814(5)
C10 C11 1.377(8)
C10 H10 0.9300
C11 C12 1.358(8)
C11 H11 0.9300
C12 C13 1.367(8)
C12 H12 0.9300
C13 C14 1.383(7)
C13 H13 0.9300
C14 H14 0.9300
C15 C20 1.370(8)
C15 C16 1.385(7)
C15 P1 1.806(4)
C16 C17 1.355(10)
C16 H16 0.9300
C17 C18 1.373(15)
C17 H17 0.9300
C18 C19 1.362(14)
C18 H18 0.9300
C19 C20 1.408(8)
C19 H19 0.9300
C20 H20 0.9300
C21 C22 1.371(8)
C21 C26 1.388(8)
C21 P1 1.812(4)
C22 C23 1.381(10)
C22 H22 0.9300
C23 C24 1.343(16)
C23 H23 0.9300
C24 C25 1.358(16)
C24 H24 0.9300
C25 C26 1.390(9)
C25 H25 0.9300
C26 H26 0.9300
N1 N2 1.338(4)
N1 H1 0.8600
N2 N3 1.328(5)

loop_
_geom_hbond_atom_site_label_D
_geom_hbond_atom_site_label_H
_geom_hbond_atom_site_label_A
_geom_hbond_distance_DH
_geom_hbond_distance_HA
_geom_hbond_distance_DA
_geom_hbond_angle_DHA
_geom_hbond_site_symmetry_A
N1 H1 N3 0.86 2.03 2.863(5) 162.6 4
